data_4310908
loop_
_publ_author_name
'Christopher M. Kepert'
'Glen B. Deacon'
'Norma Sahely'
'Leone Spiccia'
'Gary D. Fallon'
'Brian W. Skelton'
'Allan H. White'

_publ_contact_author_address
;
   Department of Chemistry
   University of Western Australia
   Crawley  
   Western Australia 6009
   Australia
;
_publ_contact_author_email bws@crystal.uwa.edu.au
_publ_contact_author_fax (+61)_08_9380_1118
_publ_contact_author_name 'Skelton, B. W.'
_publ_contact_author_phone (+61)_08-9380_3481
_publ_section_title
;
 Synthesis of Heteroleptic Bis(diimine)carbonylchlororuthenium(II)
 Complexes from Photodecarbonylated Precursors
;
_journal_name_full 'Inorganic Chemistry'
_journal_page_first 2818
_journal_page_last 2827
_journal_paper_doi 10.1021/ic0351895
_journal_volume 43
_journal_year 2004
_chemical_formula_sum 'C27 H24 Cl F6 N4 O P Ru'
_chemical_formula_weight 702.00
_space_group_IT_number 14
_symmetry_cell_setting monoclinic
_symmetry_space_group_name_Hall '-P 2yn'
_symmetry_space_group_name_H-M 'P 1 21/n 1'
_cell_angle_alpha 90.00000
_cell_angle_beta 106.99(3)
_cell_angle_gamma 90.00000
_cell_formula_units_Z 4
_cell_length_a 14.092(5)
_cell_length_b 14.203(4)
_cell_length_c 14.701(5)
_cell_measurement_reflns_used 14
_cell_measurement_temperature 293
_cell_measurement_theta_max 18.7
_cell_measurement_theta_min 15.3
_cell_volume 2814.0(17)
_computing_cell_refinement 'Enraf Nonius software'
_computing_data_collection 'Enraf Nonius software'
_computing_data_reduction 'xtal ADDREF'
_computing_molecular_graphics xtal
_computing_publication_material 'xtal BONDLA CIFIO'
_computing_structure_refinement xtal
_computing_structure_solution xtal
_diffrn_ambient_temperature 293
_diffrn_measurement_device_type
;
 CAD4 diffractometer
;
_diffrn_measurement_method '2\q-\w scans'
_diffrn_radiation_detector 'scintillation counter'
_diffrn_radiation_monochromator graphite
_diffrn_radiation_source 'sealed tube'
_diffrn_radiation_type 'Mo K\a'
_diffrn_radiation_wavelength .71073
_diffrn_reflns_av_R_equivalents .0395
_diffrn_reflns_av_sigmaI/netI .04
_diffrn_reflns_limit_h_max 2
_diffrn_reflns_limit_h_min -16
_diffrn_reflns_limit_k_max 0
_diffrn_reflns_limit_k_min -16
_diffrn_reflns_limit_l_max 17
_diffrn_reflns_limit_l_min -16
_diffrn_reflns_number 6278
_diffrn_reflns_theta_max 24.97
_diffrn_reflns_theta_min 1.76
_diffrn_standards_decay_% ?0
_diffrn_standards_interval_time 60
_diffrn_standards_number 14
_exptl_absorpt_coefficient_mu .778
_exptl_absorpt_correction_T_max .943
_exptl_absorpt_correction_T_min .917
_exptl_absorpt_correction_type gaussian
_exptl_absorpt_process_details
;
 XTAL absorb                 
;
_exptl_crystal_colour yellow
_exptl_crystal_density_diffrn 1.657
_exptl_crystal_description needle
_exptl_crystal_F_000 1408
_exptl_crystal_size_max 1.20
_exptl_crystal_size_mid .20
_exptl_crystal_size_min .08
_refine_diff_density_max 1.161
_refine_diff_density_min -.663
_refine_ls_goodness_of_fit_all 1.641
_refine_ls_goodness_of_fit_ref 1.816
_refine_ls_hydrogen_treatment noref
_refine_ls_matrix_type atomblock
_refine_ls_number_constraints 0
_refine_ls_number_parameters 425
_refine_ls_number_reflns 3227
_refine_ls_number_restraints 0
_refine_ls_R_factor_all .070
_refine_ls_R_factor_gt .049
_refine_ls_shift/su_max .077
_refine_ls_shift/su_mean .006
_refine_ls_structure_factor_coef F
_refine_ls_weighting_scheme calc
_refine_ls_wR_factor_all .069
_refine_ls_wR_factor_ref .07
_reflns_d_resolution_high .842
_reflns_d_resolution_low 11.562
_reflns_limit_h_max 16
_reflns_limit_h_min 0
_reflns_limit_k_max 16
_reflns_limit_k_min 0
_reflns_limit_l_max 16
_reflns_limit_l_min -17
_reflns_number_gt 3227
_reflns_number_total 4530
_reflns_threshold_expression 'I    > 2.00 sig(I   )'
_cod_data_source_file ic0351895si20040210_044127_4.cif
_cod_data_source_block ck529y
_cod_original_sg_symbol_Hall -p_2yn
_cod_original_formula_sum 'C27 H24 Cl1 F6 N4 O1 P1 Ru1'
_cod_database_code 4310908

loop_
_symmetry_equiv_pos_as_xyz
+x,+y,+z
1/2-x,1/2+y,1/2-z
-x,-y,-z
1/2+x,1/2-y,1/2+z

loop_
_atom_site_label
_atom_site_fract_x
_atom_site_fract_y
_atom_site_fract_z
_atom_site_U_iso_or_equiv
_atom_site_adp_type
_atom_site_calc_flag
_atom_site_calc_attached_atom
_atom_site_occupancy
_atom_site_disorder_assembly
_atom_site_disorder_group
Ru .30428(3) .20900(3) .02608(3) .0407(3) Uani ? ? 1.00000 ? ?
Cl .26129(12) .13236(13) -.12529(11) .0620(9) Uani ? ? 1.00000 ? ?
C0 .2856(5) .0942(5) .0821(5) .058(4) Uani ? ? 1.00000 ? ?
O0 .2732(4) .0243(3) .1084(4) .090(4) Uani ? ? 1.00000 ? ?
N11 .4555(3) .1835(3) .0560(3) .042(2) Uani ? ? 1.00000 ? ?
C12 .5125(4) .2283(4) .1348(4) .044(3) Uani ? ? 1.00000 ? ?
C13 .6151(5) .2167(4) .1644(4) .052(3) Uani ? ? 1.00000 ? ?
C14 .6597(5) .1584(5) .1146(5) .057(4) Uani ? ? 1.00000 ? ?
C141 .7701(5) .1441(6) .1435(6) .086(5) Uani ? ? 1.00000 ? ?
C15 .6005(5) .1156(5) .0353(5) .062(4) Uani ? ? 1.00000 ? ?
C16 .5005(5) .1310(4) .0082(4) .051(3) Uani ? ? 1.00000 ? ?
N11' .3578(4) .2834(3) .1507(3) .047(3) Uani ? ? 1.00000 ? ?
C12' .4583(4) .2898(4) .1832(4) .046(3) Uani ? ? 1.00000 ? ?
C13' .5029(5) .3505(5) .2565(4) .053(3) Uani ? ? 1.00000 ? ?
C14' .4470(5) .4052(5) .2984(5) .062(4) Uani ? ? 1.00000 ? ?
C141' .4935(7) .4752(6) .3725(6) .092(5) Uani ? ? 1.00000 ? ?
C15' .3456(6) .3924(5) .2677(5) .073(4) Uani ? ? 1.00000 ? ?
C16' .3040(5) .3336(5) .1944(5) .059(4) Uani ? ? 1.00000 ? ?
N21 .3078(3) .3392(3) -.0448(3) .042(2) Uani ? ? 1.00000 ? ?
C22 .2188(4) .3836(4) -.0731(4) .042(3) Uani ? ? 1.00000 ? ?
C23 .2039(5) .4690(4) -.1215(5) .055(3) Uani ? ? 1.00000 ? ?
C24 .2884(6) .5099(5) -.1370(6) .070(4) Uani ? ? 1.00000 ? ?
C25 .3767(6) .4665(5) -.1099(6) .072(4) Uani ? ? 1.00000 ? ?
C26 .3858(5) .3781(4) -.0642(4) .053(3) Uani ? ? 1.00000 ? ?
C27 .1045(6) .5107(5) -.1488(5) .071(4) Uani ? ? 1.00000 ? ?
C271 .0936(8) .6039(7) -.1992(8) .122(7) Uani ? ? 1.00000 ? ?
N21' .1585(4) .2549(4) -.0018(3) .048(3) Uani ? ? 1.00000 ? ?
C22' .1375(4) .3372(4) -.0513(4) .046(3) Uani ? ? 1.00000 ? ?
C23' .0424(5) .3798(5) -.0793(4) .053(3) Uani ? ? 1.00000 ? ?
C24' -.0307(5) .3293(6) -.0531(6) .072(4) Uani ? ? 1.00000 ? ?
C25' -.0099(5) .2486(5) -.0005(6) .071(4) Uani ? ? 1.00000 ? ?
C26' .0877(5) .2147(5) .0237(5) .061(4) Uani ? ? 1.00000 ? ?
C27' .0277(5) .4667(5) -.1302(5) .063(4) Uani ? ? 1.00000 ? ?
C271' -.0762(6) .5075(6) -.1579(6) .088(5) Uani ? ? 1.00000 ? ?
P1 .3527(2) .6741(2) .1463(2) .1028(17) Uani ? ? 1.00000 ? ?
F1 .2750(10) .6484(12) .2007(11) .172(12) Uani ? ? .50000 ? ?
F2 .4172(11) .7029(14) .0952(12) .242(18) Uani ? ? .50000 ? ?
F3 .2749(15) .6744(16) .0614(11) .244(17) Uani ? ? .50000 ? ?
F4 .3898(11) .5707(8) .1405(9) .154(10) Uani ? ? .50000 ? ?
F5 .4211(16) .6867(17) .2522(11) .27(2) Uani ? ? .50000 ? ?
F6 .3435(12) .7822(9) .1712(15) .198(14) Uani ? ? .50000 ? ?
F1' .3198(8) .6523(9) .2343(7) .121(8) Uani ? ? .50000 ? ?
F2' .3810(9) .6767(8) .0375(8) .125(8) Uani ? ? .50000 ? ?
F3' .2698(9) .5898(10) .0892(12) .173(12) Uani ? ? .50000 ? ?
F4' .4410(12) .6169(17) .1882(12) .258(18) Uani ? ? .50000 ? ?
F5' .4322(17) .7395(17) .1690(14) .31(2) Uani ? ? .50000 ? ?
F6' .2641(8) .7400(11) .1023(10) .145(9) Uani ? ? .50000 ? ?
H13 .65522 .24964 .22033 .06500 Uiso ? ? 1.00000 ? ?
H141a .79990 .17725 .10105 .12300 Uiso ? ? 1.00000 ? ?
H141b .78738 .07940 .14302 .12300 Uiso ? ? 1.00000 ? ?
H141c .80134 .16867 .20668 .12300 Uiso ? ? 1.00000 ? ?
H15 .62907 .07433 -.00242 .07600 Uiso ? ? 1.00000 ? ?
H16 .46029 .10164 -.05011 .06600 Uiso ? ? 1.00000 ? ?
H13' .57574 .35363 .27948 .06500 Uiso ? ? 1.00000 ? ?
H141'a .46342 .47802 .42227 .13200 Uiso ? ? 1.00000 ? ?
H141'b .49162 .53851 .34620 .13200 Uiso ? ? 1.00000 ? ?
H141'c .56179 .46271 .39794 .13200 Uiso ? ? 1.00000 ? ?
H15' .30305 .42502 .29928 .08900 Uiso ? ? 1.00000 ? ?
H16' .23243 .32778 .17219 .07400 Uiso ? ? 1.00000 ? ?
H24 .28288 .57090 -.16772 .08400 Uiso ? ? 1.00000 ? ?
H25 .43524 .49584 -.12025 .08300 Uiso ? ? 1.00000 ? ?
H26 .44972 .34492 -.04564 .06700 Uiso ? ? 1.00000 ? ?
H271a .11700 .59453 -.25231 .17000 Uiso ? ? 1.00000 ? ?
H271b .14073 .64482 -.15454 .17000 Uiso ? ? 1.00000 ? ?
H271c .02878 .63002 -.21031 .17000 Uiso ? ? 1.00000 ? ?
H24' -.09949 .35327 -.07374 .08000 Uiso ? ? 1.00000 ? ?
H25' -.06187 .21422 .01704 .09100 Uiso ? ? 1.00000 ? ?
H26' .10301 .15812 .06287 .07700 Uiso ? ? 1.00000 ? ?
H271'a -.07937 .55307 -.20654 .13500 Uiso ? ? 1.00000 ? ?
H271'b -.08234 .54128 -.10250 .13500 Uiso ? ? 1.00000 ? ?
H271'c -.12613 .46116 -.18024 .13500 Uiso ? ? 1.00000 ? ?

loop_
_atom_site_aniso_label
_atom_site_aniso_U_11
_atom_site_aniso_U_22
_atom_site_aniso_U_33
_atom_site_aniso_U_12
_atom_site_aniso_U_13
_atom_site_aniso_U_23
Ru .0355(3) .0418(3) .0431(3) .0020(2) .0089(2) .0012(2)
Cl .0530(10) .0695(11) .0555(10) -.0001(9) .0034(8) -.0080(8)
C0 .054(4) .071(4) .055(4) .002(4) .022(3) .001(3)
O0 .118(5) .062(3) .103(4) .001(3) .052(4) .024(3)
N11 .042(3) .036(2) .047(3) .010(2) .012(2) -.003(2)
C12 .042(3) .045(3) .040(3) .008(3) .005(3) .003(2)
C13 .042(3) .054(4) .054(4) .007(3) .006(3) .003(3)
C14 .043(4) .053(4) .074(4) .009(3) .014(3) .004(3)
C141 .042(4) .094(6) .119(7) .015(4) .016(4) -.009(5)
C15 .058(4) .057(4) .073(4) .013(4) .023(4) -.000(3)
C16 .051(4) .051(4) .051(4) .009(3) .013(3) -.006(3)
N11' .042(3) .052(3) .047(3) .005(3) .013(2) -.003(2)
C12' .046(3) .048(3) .044(3) -.000(3) .013(3) .000(3)
C13' .049(4) .060(4) .045(3) .005(3) .004(3) -.002(3)
C14' .074(5) .058(4) .048(4) .017(4) .008(3) -.006(3)
C141' .104(7) .092(6) .066(5) .016(5) -.000(5) -.035(4)
C15' .073(5) .088(6) .060(4) .025(4) .023(4) -.013(4)
C16' .049(4) .067(4) .061(4) .009(4) .017(3) -.010(3)
N21 .037(3) .044(3) .046(3) .005(2) .015(2) .001(2)
C22 .037(3) .045(3) .041(3) .005(3) .010(3) .001(3)
C23 .063(4) .051(4) .056(4) .013(3) .023(3) .012(3)
C24 .083(6) .053(4) .086(5) .010(4) .042(4) .020(4)
C25 .066(5) .067(5) .091(5) -.004(4) .038(4) .015(4)
C26 .045(4) .056(4) .061(4) -.002(3) .022(3) .002(3)
C27 .076(5) .074(5) .068(5) .037(4) .031(4) .021(4)
C271 .132(9) .095(7) .166(10) .062(6) .083(8) .069(7)
N21' .038(3) .048(3) .059(3) -.002(2) .016(2) -.008(3)
C22' .040(3) .054(4) .043(3) .004(3) .009(3) -.002(3)
C23' .045(4) .060(4) .051(4) .006(3) .009(3) -.012(3)
C24' .027(3) .099(5) .088(5) .001(4) .011(3) -.015(5)
C25' .050(4) .066(4) .100(6) -.013(4) .026(4) -.005(4)
C26' .043(4) .061(4) .080(5) -.013(3) .021(3) .005(4)
C27' .054(4) .080(5) .053(4) .021(4) .012(3) .000(3)
C271' .065(5) .095(6) .093(6) .040(5) .004(5) .009(5)
P1 .0846(18) .1068(19) .127(2) .0118(16) .0469(17) .0311(17)
F1 .134(11) .196(14) .190(13) -.090(11) .056(10) -.018(11)
F2 .166(13) .40(3) .227(16) .152(16) .165(13) .182(18)
F3 .28(2) .32(2) .113(11) -.14(2) .024(12) -.020(14)
F4 .212(15) .107(9) .167(12) .046(9) .093(11) .053(8)
F5 .27(2) .38(3) .110(12) -.13(2) .001(13) .028(15)
F6 .182(15) .099(9) .35(2) -.006(9) .132(16) -.012(12)
F1' .117(9) .163(11) .094(7) -.013(8) .045(7) -.007(7)
F2' .153(11) .120(8) .116(8) .016(8) .064(8) .061(7)
F3' .119(10) .183(13) .251(16) -.076(10) .106(11) -.068(12)
F4' .158(14) .46(3) .185(14) .186(18) .095(12) .166(18)
F5' .31(3) .37(3) .193(17) -.27(2) .009(16) -.067(18)
F6' .075(7) .169(11) .191(13) .042(8) .040(8) .017(10)

loop_
_atom_type_symbol
_atom_type_description
_atom_type_oxidation_number
_atom_type_number_in_cell
_atom_type_scat_dispersion_real
_atom_type_scat_dispersion_imag
_atom_type_scat_source
C ? 0 108 .002014 .002014 'Int Tables Vol IV Tables 2.2B and 2.3.1'
H ? 0 96 0 0 'Int Tables Vol IV Tables 2.2B and 2.3.1'
Cl ? 0 4 .132019 .158997 'Int Tables Vol IV Tables 2.2B and 2.3.1'
P ? 0 4 .090027 .094971 'Int Tables Vol IV Tables 2.2B and 2.3.1'
O ? 0 4 .007996 .005981 'Int Tables Vol IV Tables 2.2B and 2.3.1'
Ru ? 0 4 -1.42 .835999 'Int Tables Vol IV Tables 2.2B and 2.3.1'
N ? 0 16 .004028 .002991 'Int Tables Vol IV Tables 2.2B and 2.3.1'
F ? 0 24 .013977 .01001 'Int Tables Vol IV Tables 2.2B and 2.3.1'

loop_
_diffrn_attenuator_code
_diffrn_attenuator_scale
? ?

loop_
_geom_angle_atom_site_label_1
_geom_angle_atom_site_label_2
_geom_angle_atom_site_label_3
_geom_angle_site_symmetry_1
_geom_angle_site_symmetry_2
_geom_angle_site_symmetry_3
_geom_angle
_geom_angle_publ_flag
Cl Ru C0 . . . 89.0(2) ?
Cl Ru N11 . . . 94.73(14) ?
Cl Ru N11' . . . 171.78(17) ?
Cl Ru N21 . . . 88.60(13) ?
Cl Ru N21' . . . 89.56(15) ?
C0 Ru N11 . . . 91.3(2) ?
C0 Ru N11' . . . 96.7(2) ?
C0 Ru N21 . . . 173.5(2) ?
C0 Ru N21' . . . 95.8(3) ?
N11 Ru N11' . . . 79.3(2) ?
N11 Ru N21 . . . 94.92(18) ?
N11 Ru N21' . . . 171.78(18) ?
N11' Ru N21 . . . 86.27(18) ?
N11' Ru N21' . . . 95.7(2) ?
N21 Ru N21' . . . 78.2(2) ?
Ru C0 O0 . . . 174.9(6) ?
Ru N11 C12 . . . 114.3(4) ?
Ru N11 C16 . . . 127.9(4) ?
C12 N11 C16 . . . 117.8(5) ?
N11 C12 C13 . . . 120.8(6) ?
N11 C12 C12' . . . 115.4(5) ?
C13 C12 C12' . . . 123.8(5) ?
C12 C13 C14 . . . 119.9(5) ?
C12 C13 H13 . . . 120.2 ?
C14 C13 H13 . . . 119.9 ?
C13 C14 C141 . . . 121.8(6) ?
C13 C14 C15 . . . 117.7(6) ?
C141 C14 C15 . . . 120.4(7) ?
C14 C141 H141a . . . 111.1 ?
C14 C141 H141b . . . 112.0 ?
C14 C141 H141c . . . 111.4 ?
H141a C141 H141b . . . 107.7 ?
H141a C141 H141c . . . 106.3 ?
H141b C141 H141c . . . 108.1 ?
C14 C15 C16 . . . 120.0(7) ?
C14 C15 H15 . . . 120.3 ?
C16 C15 H15 . . . 119.7 ?
N11 C16 C15 . . . 123.8(6) ?
N11 C16 H16 . . . 118.0 ?
C15 C16 H16 . . . 118.3 ?
Ru N11' C12' . . . 114.9(4) ?
Ru N11' C16' . . . 126.2(4) ?
C12' N11' C16' . . . 118.4(5) ?
C12 C12' N11' . . . 115.2(5) ?
C12 C12' C13' . . . 124.4(5) ?
N11' C12' C13' . . . 120.4(6) ?
C12' C13' C14' . . . 120.9(6) ?
C12' C13' H13' . . . 119.2 ?
C14' C13' H13' . . . 119.9 ?
C13' C14' C141' . . . 121.4(7) ?
C13' C14' C15' . . . 117.0(6) ?
C141' C14' C15' . . . 121.6(7) ?
C14' C141' H141'a . . . 113.2 ?
C14' C141' H141'b . . . 111.9 ?
C14' C141' H141'c . . . 110.3 ?
H141'a C141' H141'b . . . 107.5 ?
H141'a C141' H141'c . . . 109.7 ?
H141'b C141' H141'c . . . 103.8 ?
C14' C15' C16' . . . 120.5(7) ?
C14' C15' H15' . . . 120.3 ?
C16' C15' H15' . . . 119.2 ?
N11' C16' C15' . . . 122.5(6) ?
N11' C16' H16' . . . 118.3 ?
C15' C16' H16' . . . 119.1 ?
Ru N21 C22 . . . 113.7(4) ?
Ru N21 C26 . . . 127.1(4) ?
C22 N21 C26 . . . 119.2(5) ?
N21 C22 C23 . . . 123.4(6) ?
N21 C22 C22' . . . 116.4(5) ?
C23 C22 C22' . . . 120.2(5) ?
C22 C23 C24 . . . 115.9(6) ?
C22 C23 C27 . . . 118.8(6) ?
C24 C23 C27 . . . 125.3(6) ?
C23 C24 C25 . . . 121.3(7) ?
C23 C24 H24 . . . 119.3 ?
C25 C24 H24 . . . 119.4 ?
C24 C25 C26 . . . 119.8(7) ?
C24 C25 H25 . . . 120.8 ?
C26 C25 H25 . . . 119.4 ?
N21 C26 C25 . . . 120.3(6) ?
N21 C26 H26 . . . 119.3 ?
C25 C26 H26 . . . 120.4 ?
C23 C27 C271 . . . 116.3(8) ?
C23 C27 C27' . . . 121.2(7) ?
C271 C27 C27' . . . 122.5(7) ?
C27 C271 H271a . . . 106.0 ?
C27 C271 H271b . . . 104.0 ?
C27 C271 H271c . . . 112.4 ?
H271a C271 H271b . . . 107.9 ?
H271a C271 H271c . . . 117.5 ?
H271b C271 H271c . . . 108.1 ?
Ru N21' C22' . . . 114.9(4) ?
Ru N21' C26' . . . 127.2(4) ?
C22' N21' C26' . . . 117.8(5) ?
C22 C22' N21' . . . 116.7(5) ?
C22 C22' C23' . . . 119.2(5) ?
N21' C22' C23' . . . 124.1(6) ?
C22' C23' C24' . . . 114.2(6) ?
C22' C23' C27' . . . 120.1(6) ?
C24' C23' C27' . . . 125.6(6) ?
C23' C24' C25' . . . 122.3(6) ?
C23' C24' H24' . . . 118.3 ?
C25' C24' H24' . . . 119.4 ?
C24' C25' C26' . . . 117.6(7) ?
C24' C25' H25' . . . 121.1 ?
C26' C25' H25' . . . 121.2 ?
N21' C26' C25' . . . 123.8(6) ?
N21' C26' H26' . . . 118.5 ?
C25' C26' H26' . . . 117.7 ?
C27 C27' C23' . . . 120.4(6) ?
C27 C27' C271' . . . 122.6(7) ?
C23' C27' C271' . . . 117.0(7) ?
C27' C271' H271'a . . . 106.9 ?
C27' C271' H271'b . . . 106.2 ?
C27' C271' H271'c . . . 112.8 ?
H271'a C271' H271'b . . . 107.3 ?
H271'a C271' H271'c . . . 110.1 ?
H271'b C271' H271'c . . . 113.3 ?
F1 P1 F2 . . . 175.7(9) ?
F1 P1 F3 . . . 88.5(10) ?
F1 P1 F4 . . . 95.9(8) ?
F1 P1 F5 . . . 80.9(10) ?
F1 P1 F6 . . . 89.6(10) ?
F2 P1 F3 . . . 89.0(11) ?
F2 P1 F4 . . . 88.0(10) ?
F2 P1 F5 . . . 101.0(10) ?
F2 P1 F6 . . . 87.2(12) ?
F3 P1 F4 . . . 98.2(11) ?
F3 P1 F5 . . . 165.7(13) ?
F3 P1 F6 . . . 96.1(11) ?
F4 P1 F5 . . . 92.4(10) ?
F4 P1 F6 . . . 164.8(8) ?
F5 P1 F6 . . . 74.4(11) ?
F1' P1 F2' . . . 168.5(6) ?
F1' P1 F3' . . . 86.7(7) ?
F1' P1 F4' . . . 87.8(9) ?
F1' P1 F5' . . . 110.3(10) ?
F1' P1 F6' . . . 94.0(7) ?
F2' P1 F3' . . . 82.6(7) ?
F2' P1 F4' . . . 90.2(8) ?
F2' P1 F5' . . . 80.0(10) ?
F2' P1 F6' . . . 88.7(7) ?
F3' P1 F4' . . . 101.2(10) ?
F3' P1 F5' . . . 162.3(11) ?
F3' P1 F6' . . . 82.3(7) ?
F4' P1 F5' . . . 75.4(13) ?
F4' P1 F6' . . . 176.2(10) ?
F5' P1 F6' . . . 100.8(11) ?

loop_
_geom_bond_atom_site_label_1
_geom_bond_atom_site_label_2
_geom_bond_site_symmetry_1
_geom_bond_site_symmetry_2
_geom_bond_distance
_geom_bond_publ_flag
Ru Cl . . 2.3908(18) ?
Ru C0 . . 1.880(7) ?
Ru N11 . . 2.079(5) ?
Ru N11' . . 2.058(5) ?
Ru N21 . . 2.131(5) ?
Ru N21' . . 2.079(5) ?
C0 O0 . . 1.098(9) ?
N11 C12 . . 1.360(7) ?
N11 C16 . . 1.307(9) ?
C12 C13 . . 1.392(8) ?
C12 C12' . . 1.473(9) ?
C13 C14 . . 1.374(10) ?
C13 H13 . . .970 ?
C14 C141 . . 1.502(10) ?
C14 C15 . . 1.362(9) ?
C141 H141a . . .971 ?
C141 H141b . . .951 ?
C141 H141c . . .969 ?
C15 C16 . . 1.365(9) ?
C15 H15 . . .972 ?
C16 H16 . . .973 ?
N11' C12' . . 1.358(8) ?
N11' C16' . . 1.335(9) ?
C12' C13' . . 1.381(8) ?
C13' C14' . . 1.374(10) ?
C13' H13' . . .983 ?
C14' C141' . . 1.479(10) ?
C14' C15' . . 1.379(11) ?
C141' H141'a . . .948 ?
C141' H141'b . . .975 ?
C141' H141'c . . .942 ?
C15' C16' . . 1.355(10) ?
C15' H15' . . .976 ?
C16' H16' . . .968 ?
N21 C22 . . 1.356(7) ?
N21 C26 . . 1.332(9) ?
C22 C23 . . 1.390(8) ?
C22 C22' . . 1.437(9) ?
C23 C24 . . 1.402(11) ?
C23 C27 . . 1.465(10) ?
C24 C25 . . 1.340(11) ?
C24 H24 . . .970 ?
C25 C26 . . 1.413(10) ?
C25 H25 . . .975 ?
C26 H26 . . .982 ?
C27 C271 . . 1.502(12) ?
C27 C27' . . 1.347(11) ?
C271 H271a . . .941 ?
C271 H271b . . .978 ?
C271 H271c . . .956 ?
N21' C22' . . 1.364(8) ?
N21' C26' . . 1.296(9) ?
C22' C23' . . 1.417(9) ?
C23' C24' . . 1.398(11) ?
C23' C27' . . 1.425(9) ?
C24' C25' . . 1.366(11) ?
C24' H24' . . .988 ?
C25' C26' . . 1.402(10) ?
C25' H25' . . .975 ?
C26' H26' . . .975 ?
C27' C271' . . 1.516(10) ?
C271' H271'a . . .956 ?
C271' H271'b . . .971 ?
C271' H271'c . . .949 ?
P1 F1 . . 1.576(17) ?
P1 F2 . . 1.40(2) ?
P1 F3 . . 1.400(15) ?
P1 F4 . . 1.569(13) ?
P1 F5 . . 1.584(15) ?
P1 F6 . . 1.592(14) ?
P1 F1' . . 1.527(13) ?
P1 F2' . . 1.759(13) ?
P1 F3' . . 1.711(14) ?
P1 F4' . . 1.463(18) ?
P1 F5' . . 1.42(2) ?
P1 F6' . . 1.542(13) ?

loop_
_geom_hbond_atom_site_label_D
_geom_hbond_atom_site_label_H
_geom_hbond_atom_site_label_A
_geom_hbond_site_symmetry_D
_geom_hbond_site_symmetry_H
_geom_hbond_site_symmetry_A
_geom_hbond_distance_DH
_geom_hbond_distance_HA
_geom_hbond_distance_DA
_geom_hbond_angle_DHA
_geom_hbond_publ_flag
? ? ? ? ? ? ? ? ? ? ?

loop_
_geom_torsion_atom_site_label_1
_geom_torsion_atom_site_label_2
_geom_torsion_atom_site_label_3
_geom_torsion_atom_site_label_4
_geom_torsion_site_symmetry_1
_geom_torsion_site_symmetry_2
_geom_torsion_site_symmetry_3
_geom_torsion_site_symmetry_4
_geom_torsion
_geom_torsion_publ_flag
? ? ? ? ? ? ? ? ? ?
